data_7228450
loop_
_publ_author_name
'Gelfand, Benjamin S.'
'Taylor, Jared M.'
'Shimizu, George K. H.'

_publ_section_title
;
 Extracting structural trends from systematic variation of
 phosphonate/phosphonate monoester coordination polymers
;
_journal_name_full CrystEngComm
_journal_paper_doi 10.1039/C7CE00579B
_journal_year 2017
_chemical_formula_moiety 'C9 H11 Ba O6 P2, 2(C1.50 H3.50)'
_chemical_formula_sum 'C12 H18 Ba O6 P2'
_chemical_formula_weight 457.53
_space_group_crystal_system orthorhombic
_space_group_IT_number 63
_space_group_name_Hall '-C 2c 2'
_space_group_name_H-M_alt 'C m c m'
_symmetry_space_group_name_Hall '-C 2c 2'
_symmetry_space_group_name_H-M 'C m c m'
_atom_sites_solution_hydrogens geom
_audit_creation_method SHELXL-2014/7
_audit_update_record
;
2016-04-12 deposited with the CCDC.
2017-05-15 downloaded from the CCDC.
;
_cell_angle_alpha 90
_cell_angle_beta 90
_cell_angle_gamma 90
_cell_formula_units_Z 8
_cell_length_a 26.457(5)
_cell_length_b 6.0072(12)
_cell_length_c 21.021(4)
_cell_measurement_reflns_used 1758
_cell_measurement_temperature 173(2)
_cell_measurement_theta_max 27.485
_cell_measurement_theta_min 0.754
_cell_volume 3340.9(11)
_computing_structure_refinement 'SHELXL-2014/7 (Sheldrick, 2014)'
_diffrn_ambient_temperature 173(2)
_diffrn_measured_fraction_theta_full 0.976
_diffrn_measured_fraction_theta_max 0.976
_diffrn_measurement_device_type 'Bruker APEX-II CCD'
_diffrn_measurement_method '\w scans'
_diffrn_radiation_monochromator graphite
_diffrn_radiation_type MoK\a
_diffrn_radiation_wavelength 0.71073
_diffrn_reflns_av_unetI/netI 0.0637
_diffrn_reflns_Laue_measured_fraction_full 0.976
_diffrn_reflns_Laue_measured_fraction_max 0.976
_diffrn_reflns_limit_h_max -32
_diffrn_reflns_limit_h_min 32
_diffrn_reflns_limit_k_max -7
_diffrn_reflns_limit_k_min 7
_diffrn_reflns_limit_l_max -26
_diffrn_reflns_limit_l_min 26
_diffrn_reflns_number 1755
_diffrn_reflns_point_group_measured_fraction_full 0.976
_diffrn_reflns_point_group_measured_fraction_max 0.976
_diffrn_reflns_theta_full 26.000
_diffrn_reflns_theta_max 26.370
_diffrn_reflns_theta_min 3.080
_exptl_absorpt_coefficient_mu 2.590
_exptl_absorpt_correction_T_max 0.987
_exptl_absorpt_correction_T_min 0.860
_exptl_absorpt_correction_type multi-scan
_exptl_absorpt_process_details 'Sheldrick, G. M., SADABS 1997'
_exptl_crystal_colour plate
_exptl_crystal_density_diffrn 1.819
_exptl_crystal_description colourless
_exptl_crystal_F_000 1792
_exptl_crystal_recrystallization_method 'Re-crystallisation from solvent'
_exptl_crystal_size_max 0.060
_exptl_crystal_size_mid 0.050
_exptl_crystal_size_min 0.005
_refine_diff_density_max 3.842
_refine_diff_density_min -1.191
_refine_diff_density_rms 0.243
_refine_ls_extinction_method none
_refine_ls_goodness_of_fit_ref 1.072
_refine_ls_hydrogen_treatment constr
_refine_ls_matrix_type full
_refine_ls_number_parameters 143
_refine_ls_number_reflns 1755
_refine_ls_number_restraints 24
_refine_ls_restrained_S_all 1.073
_refine_ls_R_factor_all 0.0827
_refine_ls_R_factor_gt 0.0685
_refine_ls_shift/su_max 0.000
_refine_ls_shift/su_mean 0.000
_refine_ls_structure_factor_coef Fsqd
_refine_ls_weighting_details 'w=1/[\s^2^(Fo^2^)+(0.0744P)^2^+106.5180P] where P=(Fo^2^+2Fc^2^)/3'
_refine_ls_weighting_scheme calc
_refine_ls_wR_factor_gt 0.1587
_refine_ls_wR_factor_ref 0.1663
_reflns_Friedel_coverage 0.000
_reflns_number_gt 1455
_reflns_number_total 1755
_reflns_threshold_expression 'I > 2\s(I)'
_cod_data_source_file c7ce00579b1.cif
_cod_data_source_block 3
_cod_original_cell_volume 3340.9(12)
_cod_database_code 7228450
_shelx_shelxl_version_number 2014/7
_shelx_space_group_comment
;
The symmetry employed for this shelxl refinement is uniquely defined
by the following loop, which should always be used as a source of
symmetry information in preference to the above space-group names.
They are only intended as comments.
;
_shelx_estimated_absorpt_t_min 0.860
_shelx_estimated_absorpt_t_max 0.987
_solvent_exptl_crystal_recrystallization_method 'Water, acetone'

loop_
_space_group_symop_operation_xyz
'x, y, z'
'-x, -y, z+1/2'
'x, -y, -z'
'-x, y, -z+1/2'
'x+1/2, y+1/2, z'
'-x+1/2, -y+1/2, z+1/2'
'x+1/2, -y+1/2, -z'
'-x+1/2, y+1/2, -z+1/2'
'-x, -y, -z'
'x, y, -z-1/2'
'-x, y, z'
'x, -y, z-1/2'
'-x+1/2, -y+1/2, -z'
'x+1/2, y+1/2, -z-1/2'
'-x+1/2, y+1/2, z'
'x+1/2, -y+1/2, z-1/2'

loop_
_atom_site_label
_atom_site_type_symbol
_atom_site_fract_x
_atom_site_fract_y
_atom_site_fract_z
_atom_site_U_iso_or_equiv
_atom_site_adp_type
_atom_site_occupancy
_atom_site_site_symmetry_order
_atom_site_calc_flag
_atom_site_refinement_flags_posn
_atom_site_refinement_flags_adp
_atom_site_refinement_flags_occupancy
_atom_site_disorder_assembly
_atom_site_disorder_group
Ba1 Ba 0.19486(3) 1.03670(12) 0.7500 0.0169(3) Uani 1 2 d S T P . .
P1 P 0.32399(9) 1.0367(5) 0.84824(11) 0.0282(6) Uani 1 1 d . U . . .
O2 O 0.3540(3) 1.2504(15) 0.8350(4) 0.052(2) Uani 1 1 d . U . . .
C1 C 0.3172(3) 1.0145(15) 0.9338(4) 0.0208(18) Uani 1 1 d . . . . .
O1 O 0.3564(4) 0.8365(18) 0.8291(5) 0.075(3) Uani 1 1 d . U . . .
O3A O 0.2783(5) 0.914(2) 0.8185(5) 0.022(3) Uani 0.5 1 d . . P A 1
C3B C 0.2994(7) 1.205(3) 0.9685(8) 0.021(3) Uani 0.5 1 d . . P B 2
H3B H 0.2882 1.3365 0.9475 0.026 Uiso 0.5 1 calc R U P B 2
C2B C 0.2994(7) 0.812(3) 0.9665(7) 0.018(3) Uani 0.5 1 d . . P B 2
H2B H 0.2877 0.6899 0.9418 0.021 Uiso 0.5 1 calc R U P B 2
C5A C 0.4172(6) 1.240(3) 0.8462(8) 0.024(4) Uani 0.5 1 d . . P C 2
H5A H 0.4294 1.0909 0.8320 0.029 Uiso 0.5 1 calc R U P C 2
C2A C 0.3339(7) 0.835(3) 0.9600(7) 0.018(3) Uani 0.5 1 d . . P B 1
H2A H 0.3461 0.7156 0.9346 0.021 Uiso 0.5 1 calc R U P B 1
C3A C 0.3338(7) 1.180(3) 0.9731(8) 0.021(3) Uani 0.5 1 d . . P B 1
H3A H 0.3459 1.3138 0.9542 0.026 Uiso 0.5 1 calc R U P B 1
O3B O 0.2763(5) 1.161(2) 0.8173(5) 0.023(3) Uani 0.5 1 d . . P A 2
C5B C 0.4174(7) 0.847(3) 0.8638(10) 0.029(4) Uani 0.5 1 d . . P D 1
H5B H 0.4172 0.9712 0.8955 0.035 Uiso 0.5 1 calc R U P D 1
C6B C 0.4533(9) 0.909(4) 0.8125(10) 0.045(6) Uani 0.5 1 d . . P D 1
H6BA H 0.4534 0.7937 0.7797 0.067 Uiso 0.5 1 calc R U P D 1
H6BB H 0.4874 0.9246 0.8304 0.067 Uiso 0.5 1 calc R U P D 1
H6BC H 0.4429 1.0514 0.7937 0.067 Uiso 0.5 1 calc R U P D 1
C4B C 0.4318(9) 0.638(5) 0.8989(11) 0.049(6) Uani 0.5 1 d . . P D 1
H4BA H 0.4104 0.6219 0.9366 0.074 Uiso 0.5 1 calc R U P D 1
H4BB H 0.4673 0.6472 0.9119 0.074 Uiso 0.5 1 calc R U P D 1
H4BC H 0.4271 0.5092 0.8709 0.074 Uiso 0.5 1 calc R U P D 1
C6A C 0.4411(8) 1.415(4) 0.8035(12) 0.045(6) Uani 0.5 1 d . . P C 2
H6AA H 0.4293 1.3950 0.7598 0.068 Uiso 0.5 1 calc R U P C 2
H6AB H 0.4780 1.4002 0.8049 0.068 Uiso 0.5 1 calc R U P C 2
H6AC H 0.4316 1.5641 0.8185 0.068 Uiso 0.5 1 calc R U P C 2
C4A C 0.4326(10) 1.272(5) 0.9157(12) 0.063(8) Uani 0.5 1 d . . P C 2
H4AA H 0.4268 1.4274 0.9282 0.094 Uiso 0.5 1 calc R U P C 2
H4AB H 0.4685 1.2361 0.9207 0.094 Uiso 0.5 1 calc R U P C 2
H4AC H 0.4123 1.1738 0.9428 0.094 Uiso 0.5 1 calc R U P C 2

loop_
_atom_site_aniso_label
_atom_site_aniso_U_11
_atom_site_aniso_U_22
_atom_site_aniso_U_33
_atom_site_aniso_U_23
_atom_site_aniso_U_13
_atom_site_aniso_U_12
Ba1 0.0231(4) 0.0163(4) 0.0113(4) 0.000 0.000 0.0001(3)
P1 0.0241(12) 0.0493(16) 0.0111(10) -0.0092(10) -0.0011(9) -0.0019(11)
O2 0.053(2) 0.051(2) 0.050(2) 0.0007(10) 0.0014(10) 0.0019(10)
C1 0.025(4) 0.024(5) 0.014(4) -0.005(3) 0.006(3) -0.001(4)
O1 0.075(3) 0.074(3) 0.074(3) -0.0012(10) 0.0028(10) -0.0015(10)
O3A 0.030(7) 0.026(7) 0.010(5) 0.001(5) -0.008(5) 0.003(5)
C3B 0.027(8) 0.019(6) 0.019(5) 0.007(5) 0.002(6) -0.004(6)
C2B 0.026(7) 0.017(6) 0.010(5) -0.001(4) -0.001(6) 0.003(6)
C5A 0.013(8) 0.032(10) 0.027(9) 0.001(8) -0.006(7) 0.002(7)
C2A 0.026(7) 0.017(6) 0.010(5) -0.001(4) -0.001(6) 0.003(6)
C3A 0.027(8) 0.019(6) 0.019(5) 0.007(5) 0.002(6) -0.004(6)
O3B 0.033(7) 0.022(7) 0.014(5) 0.003(5) -0.003(5) 0.002(5)
C5B 0.021(9) 0.028(11) 0.038(10) -0.008(8) -0.004(8) 0.004(8)
C6B 0.047(13) 0.062(17) 0.026(10) -0.008(11) 0.006(10) -0.014(12)
C4B 0.032(12) 0.070(17) 0.046(13) 0.015(13) -0.008(10) 0.009(12)
C6A 0.033(12) 0.044(14) 0.059(15) -0.001(11) 0.018(11) -0.015(10)
C4A 0.052(15) 0.09(2) 0.050(15) 0.005(15) 0.003(13) -0.010(15)

loop_
_atom_type_symbol
_atom_type_description
_atom_type_scat_dispersion_real
_atom_type_scat_dispersion_imag
_atom_type_scat_source
C C 0.0033 0.0016 'International Tables Vol C Tables 4.2.6.8 and 6.1.1.4'
H H 0.0000 0.0000 'International Tables Vol C Tables 4.2.6.8 and 6.1.1.4'
O O 0.0106 0.0060 'International Tables Vol C Tables 4.2.6.8 and 6.1.1.4'
P P 0.1023 0.0942 'International Tables Vol C Tables 4.2.6.8 and 6.1.1.4'
Ba Ba -0.3244 2.2819 'International Tables Vol C Tables 4.2.6.8 and 6.1.1.4'

loop_
_geom_angle_atom_site_label_1
_geom_angle_atom_site_label_2
_geom_angle_atom_site_label_3
_geom_angle
_geom_angle_site_symmetry_1
_geom_angle_site_symmetry_3
O3B Ba1 O3B 63.6(5) 10_557 .
O3A Ba1 O3A 63.5(5) . 10_557
O3B Ba1 O3B 74.7(3) 10_557 8_546
O3B Ba1 O3B 105.9(3) . 8_546
O3B Ba1 O3B 105.9(3) 10_557 15_545
O3B Ba1 O3B 74.7(3) . 15_545
O3B Ba1 O3B 61.3(5) 8_546 15_545
O3A Ba1 O3A 75.0(3) . 15
O3A Ba1 O3A 106.6(3) 10_557 15
O3A Ba1 O3A 106.6(3) . 8_556
O3A Ba1 O3A 75.0(3) 10_557 8_556
O3A Ba1 O3A 62.4(5) 15 8_556
O3B Ba1 O2 101.8(3) 10_557 8_546
O3B Ba1 O2 151.5(3) . 8_546
O3A Ba1 O2 122.9(3) . 8_546
O3A Ba1 O2 82.6(3) 10_557 8_546
O3B Ba1 O2 45.6(3) 8_546 8_546
O3B Ba1 O2 87.3(3) 15_545 8_546
O3A Ba1 O2 162.0(3) 15 8_546
O3A Ba1 O2 106.8(3) 8_556 8_546
O3B Ba1 O2 151.5(3) 10_557 15_545
O3B Ba1 O2 101.8(3) . 15_545
O3A Ba1 O2 82.6(3) . 15_545
O3A Ba1 O2 122.9(3) 10_557 15_545
O3B Ba1 O2 87.3(3) 8_546 15_545
O3B Ba1 O2 45.6(3) 15_545 15_545
O3A Ba1 O2 106.8(3) 15 15_545
O3A Ba1 O2 162.0(3) 8_556 15_545
O2 Ba1 O2 79.4(3) 8_546 15_545
O3B Ba1 O1 121.5(3) 10_557 15
O3B Ba1 O1 84.1(3) . 15
O3A Ba1 O1 104.6(3) . 15
O3A Ba1 O1 151.2(3) 10_557 15
O3B Ba1 O1 163.7(3) 8_546 15
O3B Ba1 O1 110.8(3) 15_545 15
O3A Ba1 O1 44.9(3) 15 15
O3A Ba1 O1 84.7(3) 8_556 15
O2 Ba1 O1 123.4(3) 8_546 15
O2 Ba1 O1 78.0(3) 15_545 15
O3B Ba1 O1 84.1(3) 10_557 8_556
O3B Ba1 O1 121.5(3) . 8_556
O3A Ba1 O1 151.2(3) . 8_556
O3A Ba1 O1 104.6(3) 10_557 8_556
O3B Ba1 O1 110.8(3) 8_546 8_556
O3B Ba1 O1 163.7(3) 15_545 8_556
O3A Ba1 O1 84.7(3) 15 8_556
O3A Ba1 O1 44.9(3) 8_556 8_556
O2 Ba1 O1 78.0(3) 8_546 8_556
O2 Ba1 O1 123.4(3) 15_545 8_556
O1 Ba1 O1 72.8(4) 15 8_556
O1 P1 O2 108.6(5) . .
O1 P1 O3A 87.6(6) . .
O2 P1 O3A 136.9(6) . .
O1 P1 O3B 134.4(6) . .
O2 P1 O3B 86.9(6) . .
O1 P1 C1 105.0(5) . .
O2 P1 C1 107.0(4) . .
O3A P1 C1 106.8(5) . .
O3B P1 C1 111.0(5) . .
O1 P1 Ba1 44.5(4) . 15_545
O2 P1 Ba1 130.7(3) . 15_545
O3A P1 Ba1 43.8(5) . 15_545
O3B P1 Ba1 92.6(4) . 15_545
C1 P1 Ba1 118.9(3) . 15_545
O1 P1 Ba1 124.7(4) . 15
O2 P1 Ba1 44.4(3) . 15
O3A P1 Ba1 93.2(5) . 15
O3B P1 Ba1 44.4(4) . 15
C1 P1 Ba1 127.1(3) . 15
Ba1 P1 Ba1 109.46(6) 15_545 15
P1 O2 C5A 117.2(9) . .
P1 O2 Ba1 113.0(4) . 15
C5A O2 Ba1 124.6(8) . 15
C2A C1 C3A 104.1(12) . .
C3B C1 C2B 108.5(10) . .
C2A C1 P1 116.8(9) . .
C3A C1 P1 120.9(9) . .
C3B C1 P1 118.5(9) . .
C2B C1 P1 123.6(8) . .
P1 O1 C5B 112.0(9) . .
P1 O1 Ba1 112.9(5) . 15_545
C5B O1 Ba1 135.1(8) . 15_545
P1 O3A Ba1 135.5(7) . .
P1 O3A Ba1 113.5(6) . 15_545
Ba1 O3A Ba1 98.9(4) . 15_545
C2B C3B C1 116.4(15) 3_577 .
C2B C3B H3B 121.8 3_577 .
C1 C3B H3B 121.8 . .
C3B C2B C1 121.8(15) 3_577 .
C3B C2B H2B 119.1 3_577 .
C1 C2B H2B 119.1 . .
C6A C5A C4A 111.4(19) . .
C6A C5A O2 107.8(14) . .
C4A C5A O2 113.1(15) . .
C6A C5A H5A 108.1 . .
C4A C5A H5A 108.1 . .
O2 C5A H5A 108.1 . .
C1 C2A C3A 118.7(14) . 3_577
C1 C2A H2A 120.7 . .
C3A C2A H2A 120.7 3_577 .
C1 C3A C2A 123.7(15) . 3_577
C1 C3A H3A 118.2 . .
C2A C3A H3A 118.2 3_577 .
P1 O3B Ba1 135.8(6) . .
P1 O3B Ba1 111.7(6) . 15
Ba1 O3B Ba1 100.3(4) . 15
C6B C5B C4B 113.8(18) . .
C6B C5B O1 107.0(15) . .
C4B C5B O1 113.8(15) . .
C6B C5B H5B 107.3 . .
C4B C5B H5B 107.3 . .
O1 C5B H5B 107.3 . .
C5B C6B H6BA 109.5 . .
C5B C6B H6BB 109.5 . .
H6BA C6B H6BB 109.5 . .
C5B C6B H6BC 109.5 . .
H6BA C6B H6BC 109.5 . .
H6BB C6B H6BC 109.5 . .
C5B C4B H4BA 109.5 . .
C5B C4B H4BB 109.5 . .
H4BA C4B H4BB 109.5 . .
C5B C4B H4BC 109.5 . .
H4BA C4B H4BC 109.5 . .
H4BB C4B H4BC 109.5 . .
C5A C6A H6AA 109.5 . .
C5A C6A H6AB 109.5 . .
H6AA C6A H6AB 109.5 . .
C5A C6A H6AC 109.5 . .
H6AA C6A H6AC 109.5 . .
H6AB C6A H6AC 109.5 . .
C5A C4A H4AA 109.5 . .
C5A C4A H4AB 109.5 . .
H4AA C4A H4AB 109.5 . .
C5A C4A H4AC 109.5 . .
H4AA C4A H4AC 109.5 . .
H4AB C4A H4AC 109.5 . .

loop_
_geom_bond_atom_site_label_1
_geom_bond_atom_site_label_2
_geom_bond_distance
_geom_bond_site_symmetry_2
Ba1 O3B 2.682(12) 10_557
Ba1 O3B 2.682(12) .
Ba1 O3A 2.736(12) .
Ba1 O3A 2.736(12) 10_557
Ba1 O3B 2.772(12) 8_546
Ba1 O3B 2.772(12) 15_545
Ba1 O3A 2.776(12) 15
Ba1 O3A 2.776(12) 8_556
Ba1 O2 2.798(9) 8_546
Ba1 O2 2.798(9) 15_545
Ba1 O1 2.802(11) 15
Ba1 O1 2.802(11) 8_556
P1 O1 1.531(11) .
P1 O2 1.536(9) .
P1 O3A 1.549(12) .
P1 O3B 1.604(12) .
P1 C1 1.813(9) .
P1 Ba1 3.679(3) 15_545
P1 Ba1 3.679(3) 15
O2 C5A 1.687(18) .
O2 Ba1 2.798(8) 15
C1 C2A 1.288(19) .
C1 C3A 1.37(2) .
C1 C3B 1.44(2) .
C1 C2B 1.475(19) .
O1 C5B 1.77(2) .
O1 Ba1 2.802(11) 15_545
O3A Ba1 2.776(12) 15_545
C3B C2B 1.37(2) 3_577
C3B H3B 0.9500 .
C2B C3B 1.37(2) 3_577
C2B H2B 0.9500 .
C5A C6A 1.52(3) .
C5A C4A 1.53(3) .
C5A H5A 1.0000 .
C2A C3A 1.41(2) 3_577
C2A H2A 0.9500 .
C3A C2A 1.41(2) 3_577
C3A H3A 0.9500 .
O3B Ba1 2.772(12) 15
C5B C6B 1.49(3) .
C5B C4B 1.50(3) .
C5B H5B 1.0000 .
C6B H6BA 0.9800 .
C6B H6BB 0.9800 .
C6B H6BC 0.9800 .
C4B H4BA 0.9800 .
C4B H4BB 0.9800 .
C4B H4BC 0.9800 .
C6A H6AA 0.9800 .
C6A H6AB 0.9800 .
C6A H6AC 0.9800 .
C4A H4AA 0.9800 .
C4A H4AB 0.9800 .
C4A H4AC 0.9800 .

loop_
_geom_torsion_atom_site_label_1
_geom_torsion_atom_site_label_2
_geom_torsion_atom_site_label_3
_geom_torsion_atom_site_label_4
_geom_torsion
_geom_torsion_site_symmetry_1
_geom_torsion_site_symmetry_4
O1 P1 O2 C5A -34.8(10) . .
O3B P1 O2 C5A -170.9(10) . .
C1 P1 O2 C5A 78.1(9) . .
Ba1 P1 O2 C5A -80.2(9) 15_545 .
Ba1 P1 O2 C5A -155.8(10) 15 .
O1 P1 O2 Ba1 121.0(5) . 15
O3A P1 O2 Ba1 13.9(10) . 15
O3B P1 O2 Ba1 -15.1(5) . 15
C1 P1 O2 Ba1 -126.1(4) . 15
Ba1 P1 O2 Ba1 75.6(5) 15_545 15
O1 P1 C1 C2A -7.9(12) . .
O2 P1 C1 C2A -123.2(11) . .
O3A P1 C1 C2A 84.1(12) . .
Ba1 P1 C1 C2A 38.1(11) 15_545 .
Ba1 P1 C1 C2A -168.4(10) 15 .
O1 P1 C1 C3A 120.3(12) . .
O2 P1 C1 C3A 5.0(12) . .
O3A P1 C1 C3A -147.7(12) . .
Ba1 P1 C1 C3A 166.3(10) 15_545 .
Ba1 P1 C1 C3A -40.1(12) 15 .
O1 P1 C1 C3B 164.9(10) . .
O2 P1 C1 C3B 49.6(11) . .
O3B P1 C1 C3B -43.6(11) . .
Ba1 P1 C1 C3B -149.1(9) 15_545 .
Ba1 P1 C1 C3B 4.5(11) 15 .
O1 P1 C1 C2B -52.4(11) . .
O2 P1 C1 C2B -167.7(10) . .
O3B P1 C1 C2B 99.1(11) . .
Ba1 P1 C1 C2B -6.4(11) 15_545 .
Ba1 P1 C1 C2B 147.2(9) 15 .
O2 P1 O1 C5B 51.6(10) . .
O3A P1 O1 C5B -169.3(10) . .
C1 P1 O1 C5B -62.5(10) . .
Ba1 P1 O1 C5B -178.7(12) 15_545 .
Ba1 P1 O1 C5B 98.5(9) 15 .
O2 P1 O1 Ba1 -129.7(5) . 15_545
O3A P1 O1 Ba1 9.5(6) . 15_545
O3B P1 O1 Ba1 -25.3(10) . 15_545
C1 P1 O1 Ba1 116.2(5) . 15_545
Ba1 P1 O1 Ba1 -82.8(5) 15 15_545
O1 P1 O3A Ba1 -142.6(9) . .
O2 P1 O3A Ba1 -27.7(14) . .
C1 P1 O3A Ba1 112.4(8) . .
Ba1 P1 O3A Ba1 -133.0(12) 15_545 .
Ba1 P1 O3A Ba1 -18.0(8) 15 .
O1 P1 O3A Ba1 -9.6(6) . 15_545
O2 P1 O3A Ba1 105.3(8) . 15_545
C1 P1 O3A Ba1 -114.6(5) . 15_545
Ba1 P1 O3A Ba1 115.0(4) 15 15_545
C2B C1 C3B C2B 38.2(16) . 3_577
P1 C1 C3B C2B -174.0(13) . 3_577
C3B C1 C2B C3B -40.5(17) . 3_577
P1 C1 C2B C3B 173.7(13) . 3_577
P1 O2 C5A C6A 154.0(12) . .
Ba1 O2 C5A C6A 1.3(18) 15 .
P1 O2 C5A C4A -82.3(19) . .
Ba1 O2 C5A C4A 125.0(16) 15 .
C3A C1 C2A C3A 38.1(17) . 3_577
P1 C1 C2A C3A 174.1(13) . 3_577
C2A C1 C3A C2A -40.2(18) . 3_577
P1 C1 C3A C2A -173.9(14) . 3_577
O1 P1 O3B Ba1 35.1(13) . .
O2 P1 O3B Ba1 148.3(9) . .
C1 P1 O3B Ba1 -104.8(8) . .
Ba1 P1 O3B Ba1 17.7(8) 15_545 .
Ba1 P1 O3B Ba1 133.2(11) 15 .
O1 P1 O3B Ba1 -98.0(8) . 15
O2 P1 O3B Ba1 15.1(5) . 15
C1 P1 O3B Ba1 122.1(5) . 15
Ba1 P1 O3B Ba1 -115.5(4) 15_545 15
P1 O1 C5B C6B -105.8(15) . .
Ba1 O1 C5B C6B 75.8(18) 15_545 .
P1 O1 C5B C4B 127.6(15) . .
Ba1 O1 C5B C4B -51(2) 15_545 .
